data_7709205
loop_
_publ_author_name
'Romanenko, Nikita R.'
'Kuzmin, Alexey V.'
'Khasanov, Salavat S.'
'Faraonov, Maxim A.'
'Yudanova, Evgeniya I.'
'Nakano, Yoshiaki'
'Otsuka, Akihiro'
'Yamochi, Hideki'
'Kitagawa, Hiroshi'
'Konarev, Dmitri V.'

_publ_section_title
;
 Complexes of transition metal carbonyl clusters with tin(II)
 phthalocyanine in neutral and radical anion states: methods of synthesis,
 structures and properties
;
_journal_name_full 'Dalton Transactions'
_journal_paper_doi 10.1039/D1DT04061H
_journal_year 2022
_chemical_formula_moiety 'C43 H16 N8 O11 Ru3 Sn, C20 H30 Cr, C6 H4 Cl2'
_chemical_formula_sum 'C69 H50 Cl2 Cr N8 O11 Ru3 Sn'
_chemical_formula_weight 1711.97
_space_group_crystal_system monoclinic
_space_group_IT_number 14
_space_group_name_Hall '-P 2yn'
_space_group_name_H-M_alt 'P 1 21/n 1'
_atom_sites_solution_hydrogens geom
_atom_sites_solution_primary dual
_audit_creation_date 2021-10-10
_audit_creation_method
;
FinalCif V89 by Daniel Kratzert, Freiburg 2021,
https://dkratzert.de/finalcif.html
;
_audit_update_record
;
2021-10-14 deposited with the CCDC.	2021-12-29 downloaded from the CCDC.
;
_cell_angle_alpha 90
_cell_angle_beta 94.8720(10)
_cell_angle_gamma 90
_cell_formula_units_Z 4
_cell_length_a 16.78010(10)
_cell_length_b 20.05930(10)
_cell_length_c 19.76710(10)
_cell_measurement_reflns_used 68094
_cell_measurement_temperature 119.95(10)
_cell_measurement_theta_max 35.0940
_cell_measurement_theta_min 1.8400
_cell_volume 6629.51(6)
_computing_cell_refinement 'CrysAlisPro 1.171.41.118a (Rigaku OD, 2021)'
_computing_data_collection 'CrysAlisPro 1.171.41.118a (Rigaku OD, 2021)'
_computing_data_reduction 'CrysAlisPro 1.171.41.118a (Rigaku OD, 2021)'
_computing_molecular_graphics 'Olex2 1.5 (Dolomanov et al., 2009)'
_computing_publication_material 'Olex2 1.5 (Dolomanov et al., 2009)'
_computing_structure_refinement 'SHELXL 2018/3 (Sheldrick, 2015)'
_computing_structure_solution 'SHELXT 2018/2 (Sheldrick, 2018)'
_diffrn_ambient_environment N~2~
_diffrn_ambient_temperature 119.95(10)
_diffrn_detector 'CCD plate'
_diffrn_detector_area_resol_mean 10.4566
_diffrn_detector_type AtlasS2
_diffrn_measured_fraction_theta_full 0.999
_diffrn_measured_fraction_theta_max 0.949
_diffrn_measurement_details
;
List of Runs (angles in degrees, time in seconds):

  # Type    Start    End  Width  t~exp~   \w     \q     \k     \f   Frames
#--------------------------------------------------------------------------
  1  \w    -11.00  68.00   1.00   25.00    --   25.71 -99.00-120.00   79
  2  \w    -48.00  43.00   1.00   25.00    --   25.71 -57.00  30.00   91
  3  \w     -8.00  97.00   1.00   25.00    --   25.71  77.00 150.00  105
  4  \w     -4.00  94.00   1.00   25.00    --   25.71  57.00 -60.00   98
  5  \w     -8.00  98.00   1.00   25.00    --   25.71  77.00  30.00  106
  6  \w    -25.00  68.00   1.00   25.00    --   25.71 -99.00   0.00   93
  7  \w    -25.00  68.00   1.00   25.00    --   25.71 -99.00 150.00   93
  8  \w     -2.00  63.00   1.00   25.00    --  -26.02   0.00 -60.00   65
  9  \w    -99.00 -46.00   1.00   25.00    --  -26.02   0.00 -60.00   53
;
_diffrn_measurement_device 'four-circle diffractometer'
_diffrn_measurement_device_type 'Xcalibur, AtlasS2, Gemini'
_diffrn_measurement_method '\w scans'
_diffrn_orient_matrix_type 'CrysAlisPro convention (1999,Acta A55,543-557)'
_diffrn_orient_matrix_UB_11 -0.0063322000
_diffrn_orient_matrix_UB_12 0.0331640000
_diffrn_orient_matrix_UB_13 0.0107693000
_diffrn_orient_matrix_UB_21 -0.0410932000
_diffrn_orient_matrix_UB_22 -0.0071595000
_diffrn_orient_matrix_UB_23 0.0022128000
_diffrn_orient_matrix_UB_31 0.0084041000
_diffrn_orient_matrix_UB_32 -0.0099376000
_diffrn_orient_matrix_UB_33 0.0343039000
_diffrn_radiation_monochromator graphite
_diffrn_radiation_probe x-ray
_diffrn_radiation_type 'Mo K\a'
_diffrn_radiation_wavelength 0.71073
_diffrn_reflns_av_R_equivalents 0.0380
_diffrn_reflns_av_unetI/netI 0.0295
_diffrn_reflns_Laue_measured_fraction_full 0.999
_diffrn_reflns_Laue_measured_fraction_max 0.949
_diffrn_reflns_limit_h_max 26
_diffrn_reflns_limit_h_min -27
_diffrn_reflns_limit_k_max 32
_diffrn_reflns_limit_k_min -32
_diffrn_reflns_limit_l_max 31
_diffrn_reflns_limit_l_min -31
_diffrn_reflns_number 179021
_diffrn_reflns_point_group_measured_fraction_full 0.999
_diffrn_reflns_point_group_measured_fraction_max 0.949
_diffrn_reflns_theta_full 25.242
_diffrn_reflns_theta_max 35.250
_diffrn_reflns_theta_min 1.586
_diffrn_source 'fine-focus sealed X-ray tube'
_diffrn_source_type 'Enhance (Mo) X-ray Source'
_exptl_absorpt_coefficient_mu 1.346
_exptl_absorpt_correction_T_max 1.00000
_exptl_absorpt_correction_T_min 0.88838
_exptl_absorpt_correction_type multi-scan
_exptl_absorpt_process_details
;
CrysAlisPro 1.171.41.118a (Rigaku Oxford Diffraction, 2021)
Empirical absorption correction using spherical harmonics,
implemented in SCALE3 ABSPACK scaling algorithm.
;
_exptl_crystal_colour 'metallic dark black'
_exptl_crystal_colour_lustre metallic
_exptl_crystal_colour_modifier dark
_exptl_crystal_colour_primary black
_exptl_crystal_density_diffrn 1.715
_exptl_crystal_description block
_exptl_crystal_F_000 3392
_exptl_crystal_size_max 0.38
_exptl_crystal_size_mid 0.15
_exptl_crystal_size_min 0.15
_refine_diff_density_max 0.863
_refine_diff_density_min -0.936
_refine_diff_density_rms 0.096
_refine_ls_extinction_method none
_refine_ls_goodness_of_fit_ref 1.046
_refine_ls_hydrogen_treatment constr
_refine_ls_matrix_type full
_refine_ls_number_parameters 866
_refine_ls_number_reflns 28227
_refine_ls_number_restraints 0
_refine_ls_restrained_S_all 1.046
_refine_ls_R_factor_all 0.0409
_refine_ls_R_factor_gt 0.0267
_refine_ls_shift/su_max 0.004
_refine_ls_shift/su_mean 0.000
_refine_ls_structure_factor_coef Fsqd
_refine_ls_weighting_details 'w=1/[\s^2^(Fo^2^)+(0.0217P)^2^+3.7572P] where P=(Fo^2^+2Fc^2^)/3'
_refine_ls_weighting_scheme calc
_refine_ls_wR_factor_gt 0.0550
_refine_ls_wR_factor_ref 0.0603
_reflns_Friedel_coverage 0.000
_reflns_number_gt 23076
_reflns_number_total 28227
_reflns_threshold_expression 'I > 2\s(I)'
_cod_data_source_file d1dt04061h2.cif
_cod_data_source_block exp_1134_int1
_cod_database_code 7709205
_chemical_oxdiff_formula C312Cl8Cr4N4O40Ru12Sn4
_shelx_shelxl_version_number 2018/3
_olex2_refinement_description
;
1. Fixed Uiso
 At 1.2 times of:
  All C(H) groups
 At 1.5 times of:
  All C(H,H,H) groups
2.a Aromatic/amide H refined with riding coordinates:
 C103(H103), C104(H104), C105(H105), C106(H106), C111(H111), C112(H112),
 C113(H113), C114(H114), C119(H119), C120(H120), C121(H121), C122(H122),
 C127(H127), C128(H128), C129(H129), C130(H130), C403(H403), C404(H404),
 C405(H405), C406(H406)
2.b Idealised Me refined as rotating group:
 C306(H30A,H30B,H30C), C307(H30D,H30E,H30F), C308(H30G,H30H,H30I), C309(H30J,
 H30K,H30L), C310(H31A,H31B,H31C), C316(H31D,H31E,H31F), C317(H31G,H31H,H31I),
 C318(H31J,H31K,H31L), C319(H31M,H31N,H31O), C320(H32A,H32B,H32C)
;
_olex2_submission_special_instructions 'No special instructions were received'
_oxdiff_exptl_absorpt_empirical_details
;
Empirical correction (ABSPACK) includes:
- Absorption correction using spherical harmonics
- Frame scaling
;
_oxdiff_exptl_absorpt_empirical_full_max 1.247
_oxdiff_exptl_absorpt_empirical_full_min 0.873
_shelx_space_group_comment
;
The symmetry employed for this shelxl refinement is uniquely defined
by the following loop, which should always be used as a source of
symmetry information in preference to the above space-group names.
They are only intended as comments.
;
_shelx_estimated_absorpt_t_min 0.629
_shelx_estimated_absorpt_t_max 0.824

loop_
_space_group_symop_operation_xyz
'x, y, z'
'-x+1/2, y+1/2, -z+1/2'
'-x, -y, -z'
'x-1/2, -y-1/2, z-1/2'

loop_
_atom_site_label
_atom_site_type_symbol
_atom_site_fract_x
_atom_site_fract_y
_atom_site_fract_z
_atom_site_U_iso_or_equiv
_atom_site_adp_type
_atom_site_occupancy
_atom_site_site_symmetry_order
_atom_site_calc_flag
_atom_site_refinement_flags_posn
_atom_site_refinement_flags_adp
_atom_site_refinement_flags_occupancy
_atom_site_disorder_assembly
_atom_site_disorder_group
Sn10 Sn 0.62661(2) 0.73844(2) 0.19827(2) 0.01053(2) Uani 1 1 d . . . . .
Ru1 Ru 0.52672(2) 0.67609(2) 0.38897(2) 0.01645(2) Uani 1 1 d . . . . .
Ru2 Ru 0.62853(2) 0.56161(2) 0.40145(2) 0.02046(3) Uani 1 1 d . . . . .
Ru20 Ru 0.64425(2) 0.65195(2) 0.29452(2) 0.01178(2) Uani 1 1 d . . . . .
O201 O 0.80700(8) 0.60378(9) 0.26226(8) 0.0442(4) Uani 1 1 d . . . . .
O202 O 0.72754(7) 0.76600(6) 0.37622(6) 0.0241(2) Uani 1 1 d . . . . .
O203 O 0.55165(8) 0.55857(6) 0.19227(6) 0.0265(2) Uani 1 1 d . . . . .
O204 O 0.78195(8) 0.63265(8) 0.45874(7) 0.0349(3) Uani 1 1 d . . . . .
O205 O 0.74445(14) 0.45282(10) 0.36519(9) 0.0717(7) Uani 1 1 d . . . . .
O206 O 0.58588(10) 0.52370(8) 0.54387(7) 0.0435(4) Uani 1 1 d . . . . .
O207 O 0.48435(11) 0.49379(9) 0.32140(8) 0.0496(4) Uani 1 1 d . . . . .
O208 O 0.64638(7) 0.72039(6) 0.50686(6) 0.0243(2) Uani 1 1 d . . . . .
O209 O 0.40814(8) 0.62701(8) 0.48732(7) 0.0343(3) Uani 1 1 d . . . . .
O210 O 0.42274(8) 0.63981(9) 0.25823(7) 0.0390(4) Uani 1 1 d . . . . .
O211 O 0.46023(11) 0.81756(8) 0.38347(8) 0.0499(4) Uani 1 1 d . . . . .
N101 N 0.80204(7) 0.83575(6) 0.22894(6) 0.0158(2) Uani 1 1 d . . . . .
N102 N 0.74023(7) 0.74971(6) 0.15412(6) 0.0127(2) Uani 1 1 d . . . . .
N103 N 0.72409(7) 0.66527(6) 0.06489(6) 0.0134(2) Uani 1 1 d . . . . .
N104 N 0.59352(7) 0.69978(6) 0.09778(6) 0.0127(2) Uani 1 1 d . . . . .
N105 N 0.44817(7) 0.70882(6) 0.09200(6) 0.0148(2) Uani 1 1 d . . . . .
N106 N 0.51099(7) 0.78548(6) 0.17727(6) 0.0129(2) Uani 1 1 d . . . . .
N107 N 0.52696(7) 0.87793(6) 0.25837(6) 0.0148(2) Uani 1 1 d . . . . .
N108 N 0.65739(7) 0.83829(6) 0.23079(6) 0.0133(2) Uani 1 1 d . . . . .
C101 C 0.80324(8) 0.78790(7) 0.18124(7) 0.0143(2) Uani 1 1 d . . . . .
C102 C 0.87355(8) 0.77032(7) 0.14850(7) 0.0152(2) Uani 1 1 d . . . . .
C103 C 0.95138(9) 0.79636(8) 0.15392(8) 0.0192(3) Uani 1 1 d . . . . .
H103 H 0.966126 0.831714 0.184421 0.023 Uiso 1 1 calc R U . . .
C104 C 1.00583(9) 0.76883(9) 0.11339(8) 0.0226(3) Uani 1 1 d . . . . .
H104 H 1.059148 0.785191 0.116563 0.027 Uiso 1 1 calc R U . . .
C105 C 0.98389(9) 0.71672(9) 0.06719(8) 0.0211(3) Uani 1 1 d . . . . .
H105 H 1.023001 0.698347 0.040549 0.025 Uiso 1 1 calc R U . . .
C106 C 0.90683(8) 0.69207(8) 0.06009(7) 0.0173(3) Uani 1 1 d . . . . .
H106 H 0.891954 0.657871 0.028242 0.021 Uiso 1 1 calc R U . . .
C107 C 0.85116(8) 0.71930(7) 0.10157(7) 0.0143(2) Uani 1 1 d . . . . .
C108 C 0.76763(8) 0.70784(7) 0.10569(7) 0.0129(2) Uani 1 1 d . . . . .
C109 C 0.64564(8) 0.66298(7) 0.06115(7) 0.0126(2) Uani 1 1 d . . . . .
C110 C 0.59910(8) 0.62090(7) 0.01255(7) 0.0134(2) Uani 1 1 d . . . . .
C111 C 0.62317(9) 0.57518(7) -0.03470(7) 0.0171(3) Uani 1 1 d . . . . .
H111 H 0.678181 0.567167 -0.039627 0.021 Uiso 1 1 calc R U . . .
C112 C 0.56364(9) 0.54178(8) -0.07431(8) 0.0190(3) Uani 1 1 d . . . . .
H112 H 0.577943 0.509726 -0.106519 0.023 Uiso 1 1 calc R U . . .
C113 C 0.48265(9) 0.55479(8) -0.06735(8) 0.0192(3) Uani 1 1 d . . . . .
H113 H 0.443079 0.531170 -0.095002 0.023 Uiso 1 1 calc R U . . .
C114 C 0.45874(9) 0.60131(7) -0.02109(7) 0.0170(3) Uani 1 1 d . . . . .
H114 H 0.403750 0.610526 -0.017364 0.020 Uiso 1 1 calc R U . . .
C115 C 0.51844(8) 0.63397(7) 0.01966(7) 0.0135(2) Uani 1 1 d . . . . .
C116 C 0.51518(8) 0.68387(7) 0.07332(7) 0.0130(2) Uani 1 1 d . . . . .
C117 C 0.44663(8) 0.75786(7) 0.13878(7) 0.0134(2) Uani 1 1 d . . . . .
C118 C 0.37527(8) 0.79231(7) 0.15395(7) 0.0150(2) Uani 1 1 d . . . . .
C119 C 0.29531(9) 0.78739(8) 0.12742(8) 0.0214(3) Uani 1 1 d . . . . .
H119 H 0.279296 0.755434 0.093485 0.026 Uiso 1 1 calc R U . . .
C120 C 0.24060(9) 0.83046(9) 0.15219(9) 0.0264(3) Uani 1 1 d . . . . .
H120 H 0.186115 0.827993 0.134868 0.032 Uiso 1 1 calc R U . . .
C121 C 0.26368(9) 0.87806(9) 0.20262(9) 0.0262(3) Uani 1 1 d . . . . .
H121 H 0.224266 0.906265 0.219239 0.031 Uiso 1 1 calc R U . . .
C122 C 0.34223(9) 0.88445(8) 0.22825(8) 0.0210(3) Uani 1 1 d . . . . .
H122 H 0.357801 0.917021 0.261680 0.025 Uiso 1 1 calc R U . . .
C123 C 0.39836(8) 0.84119(7) 0.20325(7) 0.0154(2) Uani 1 1 d . . . . .
C124 C 0.48337(8) 0.83625(7) 0.21643(7) 0.0141(2) Uani 1 1 d . . . . .
C125 C 0.60526(8) 0.87876(7) 0.26362(7) 0.0139(2) Uani 1 1 d . . . . .
C126 C 0.65208(8) 0.92740(7) 0.30502(7) 0.0146(2) Uani 1 1 d . . . . .
C127 C 0.62982(9) 0.97986(7) 0.34549(8) 0.0178(3) Uani 1 1 d . . . . .
H127 H 0.575134 0.989000 0.350723 0.021 Uiso 1 1 calc R U . . .
C128 C 0.69039(10) 1.01844(8) 0.37798(8) 0.0211(3) Uani 1 1 d . . . . .
H128 H 0.676951 1.054328 0.406231 0.025 Uiso 1 1 calc R U . . .
C129 C 0.77080(10) 1.00518(8) 0.36967(8) 0.0223(3) Uani 1 1 d . . . . .
H129 H 0.811070 1.032023 0.392771 0.027 Uiso 1 1 calc R U . . .
C130 C 0.79307(9) 0.95341(8) 0.32822(8) 0.0205(3) Uani 1 1 d . . . . .
H130 H 0.847657 0.944987 0.321921 0.025 Uiso 1 1 calc R U . . .
C131 C 0.73249(9) 0.91466(7) 0.29652(7) 0.0158(2) Uani 1 1 d . . . . .
C132 C 0.73529(8) 0.85862(7) 0.24993(7) 0.0142(2) Uani 1 1 d . . . . .
C201 C 0.74412(10) 0.62072(9) 0.27193(8) 0.0237(3) Uani 1 1 d . . . . .
C202 C 0.69389(9) 0.72269(8) 0.34893(7) 0.0168(3) Uani 1 1 d . . . . .
C203 C 0.58435(9) 0.59161(8) 0.23280(8) 0.0182(3) Uani 1 1 d . . . . .
C204 C 0.72294(10) 0.61002(9) 0.43616(9) 0.0241(3) Uani 1 1 d . . . . .
C205 C 0.69921(15) 0.49243(10) 0.37753(10) 0.0412(5) Uani 1 1 d . . . . .
C206 C 0.59960(12) 0.53595(9) 0.48981(9) 0.0295(4) Uani 1 1 d . . . . .
C207 C 0.53593(13) 0.52147(10) 0.35008(9) 0.0346(4) Uani 1 1 d . . . . .
C208 C 0.60520(9) 0.70170(8) 0.46190(8) 0.0185(3) Uani 1 1 d . . . . .
C209 C 0.45293(10) 0.64395(9) 0.45079(8) 0.0237(3) Uani 1 1 d . . . . .
C210 C 0.46626(10) 0.65024(10) 0.30470(9) 0.0277(4) Uani 1 1 d . . . . .
C211 C 0.48588(11) 0.76526(10) 0.38118(9) 0.0277(4) Uani 1 1 d . . . . .
Cr30 Cr 0.89864(2) 0.35554(2) 0.63056(2) 0.01812(5) Uani 1 1 d . . . . .
C301 C 0.97877(11) 0.27836(9) 0.59411(11) 0.0317(4) Uani 1 1 d . . . . .
C302 C 0.91176(11) 0.24646(8) 0.61951(9) 0.0263(3) Uani 1 1 d . . . . .
C303 C 0.84112(10) 0.26782(8) 0.57970(8) 0.0229(3) Uani 1 1 d . . . . .
C304 C 0.86524(11) 0.31337(9) 0.53006(8) 0.0268(3) Uani 1 1 d . . . . .
C305 C 0.95026(12) 0.31953(9) 0.53891(10) 0.0309(4) Uani 1 1 d . . . . .
C306 C 1.06510(13) 0.26792(13) 0.62014(16) 0.0564(7) Uani 1 1 d . . . . .
H30A H 1.094841 0.309544 0.615880 0.085 Uiso 1 1 calc R U . . .
H30B H 1.088549 0.232928 0.593486 0.085 Uiso 1 1 calc R U . . .
H30C H 1.067936 0.254518 0.667963 0.085 Uiso 1 1 calc R U . . .
C307 C 0.91463(16) 0.19743(10) 0.67683(11) 0.0438(5) Uani 1 1 d . . . . .
H30D H 0.956816 0.210338 0.711703 0.066 Uiso 1 1 calc R U . . .
H30E H 0.925981 0.152853 0.659768 0.066 Uiso 1 1 calc R U . . .
H30F H 0.862969 0.197011 0.696528 0.066 Uiso 1 1 calc R U . . .
C308 C 0.75761(11) 0.24429(10) 0.58803(11) 0.0348(4) Uani 1 1 d . . . . .
H30G H 0.750598 0.238760 0.636419 0.052 Uiso 1 1 calc R U . . .
H30H H 0.748520 0.201509 0.564698 0.052 Uiso 1 1 calc R U . . .
H30I H 0.719200 0.277238 0.568395 0.052 Uiso 1 1 calc R U . . .
C309 C 0.81184(15) 0.34975(11) 0.47783(10) 0.0420(5) Uani 1 1 d . . . . .
H30J H 0.755824 0.340866 0.485261 0.063 Uiso 1 1 calc R U . . .
H30K H 0.822556 0.334434 0.432401 0.063 Uiso 1 1 calc R U . . .
H30L H 0.822219 0.397734 0.481653 0.063 Uiso 1 1 calc R U . . .
C310 C 1.00099(16) 0.36186(12) 0.49664(12) 0.0507(6) Uani 1 1 d . . . . .
H31A H 0.968368 0.397886 0.475317 0.076 Uiso 1 1 calc R U . . .
H31B H 1.022199 0.334298 0.461380 0.076 Uiso 1 1 calc R U . . .
H31C H 1.045432 0.380960 0.525714 0.076 Uiso 1 1 calc R U . . .
C311 C 0.94683(10) 0.45041(8) 0.67334(8) 0.0204(3) Uani 1 1 d . . . . .
C312 C 0.93543(10) 0.40546(8) 0.72747(8) 0.0216(3) Uani 1 1 d . . . . .
C313 C 0.85233(10) 0.38944(8) 0.72517(8) 0.0228(3) Uani 1 1 d . . . . .
C314 C 0.81231(10) 0.42546(8) 0.66986(8) 0.0215(3) Uani 1 1 d . . . . .
C315 C 0.87064(10) 0.46295(8) 0.63770(8) 0.0206(3) Uani 1 1 d . . . . .
C316 C 1.02441(11) 0.48101(9) 0.65653(10) 0.0297(4) Uani 1 1 d . . . . .
H31D H 1.030517 0.524999 0.677920 0.045 Uiso 1 1 calc R U . . .
H31E H 1.024433 0.485743 0.607189 0.045 Uiso 1 1 calc R U . . .
H31F H 1.068918 0.452263 0.673518 0.045 Uiso 1 1 calc R U . . .
C317 C 0.99857(13) 0.38013(10) 0.77967(10) 0.0340(4) Uani 1 1 d . . . . .
H31G H 1.051574 0.392132 0.766189 0.051 Uiso 1 1 calc R U . . .
H31H H 0.994474 0.331527 0.783034 0.051 Uiso 1 1 calc R U . . .
H31I H 0.990823 0.400218 0.823831 0.051 Uiso 1 1 calc R U . . .
C318 C 0.81513(13) 0.34231(10) 0.77240(10) 0.0336(4) Uani 1 1 d . . . . .
H31J H 0.834109 0.296922 0.764905 0.050 Uiso 1 1 calc R U . . .
H31K H 0.756790 0.343758 0.763641 0.050 Uiso 1 1 calc R U . . .
H31L H 0.830209 0.355495 0.819494 0.050 Uiso 1 1 calc R U . . .
C319 C 0.72397(11) 0.42465(11) 0.64991(11) 0.0343(4) Uani 1 1 d . . . . .
H31M H 0.701703 0.381574 0.662170 0.051 Uiso 1 1 calc R U . . .
H31N H 0.714441 0.431398 0.600783 0.051 Uiso 1 1 calc R U . . .
H31O H 0.698114 0.460442 0.673734 0.051 Uiso 1 1 calc R U . . .
C320 C 0.85476(12) 0.50974(9) 0.57872(9) 0.0295(4) Uani 1 1 d . . . . .
H32A H 0.853524 0.555694 0.595432 0.044 Uiso 1 1 calc R U . . .
H32B H 0.803132 0.498810 0.554307 0.044 Uiso 1 1 calc R U . . .
H32C H 0.897265 0.505235 0.547953 0.044 Uiso 1 1 calc R U . . .
Cl1 Cl 0.09384(3) 0.46819(3) 0.09890(3) 0.04409(13) Uani 1 1 d . . . . .
Cl40 Cl 0.26592(3) 0.50160(2) 0.16804(2) 0.03085(9) Uani 1 1 d . . . . .
C401 C 0.15053(11) 0.53179(9) 0.06785(9) 0.0259(3) Uani 1 1 d . . . . .
C402 C 0.22661(10) 0.54600(8) 0.09768(8) 0.0226(3) Uani 1 1 d . . . . .
C403 C 0.27155(10) 0.59690(9) 0.07196(9) 0.0246(3) Uani 1 1 d . . . . .
H403 H 0.323396 0.606962 0.092501 0.029 Uiso 1 1 calc R U . . .
C404 C 0.23987(11) 0.63284(9) 0.01599(9) 0.0265(3) Uani 1 1 d . . . . .
H404 H 0.270485 0.667371 -0.002084 0.032 Uiso 1 1 calc R U . . .
C405 C 0.16423(12) 0.61883(9) -0.01365(9) 0.0283(4) Uani 1 1 d . . . . .
H405 H 0.143000 0.643783 -0.051871 0.034 Uiso 1 1 calc R U . . .
C406 C 0.11911(12) 0.56827(9) 0.01237(9) 0.0294(4) Uani 1 1 d . . . . .
H406 H 0.066944 0.558784 -0.007826 0.035 Uiso 1 1 calc R U . . .

loop_
_atom_site_aniso_label
_atom_site_aniso_U_11
_atom_site_aniso_U_22
_atom_site_aniso_U_33
_atom_site_aniso_U_23
_atom_site_aniso_U_13
_atom_site_aniso_U_12
Sn10 0.00994(4) 0.01122(4) 0.01029(4) 0.00054(3) 0.00007(3) -0.00094(3)
Ru1 0.01387(5) 0.02169(6) 0.01418(5) 0.00135(4) 0.00352(4) 0.00093(4)
Ru2 0.03060(7) 0.01470(5) 0.01611(5) 0.00463(4) 0.00207(5) 0.00103(5)
Ru20 0.01325(5) 0.01192(4) 0.01024(4) 0.00055(3) 0.00137(3) 0.00123(4)
O201 0.0232(6) 0.0677(11) 0.0413(8) -0.0180(8) -0.0005(6) 0.0184(7)
O202 0.0286(6) 0.0255(6) 0.0180(5) -0.0016(4) 0.0012(4) -0.0083(5)
O203 0.0296(6) 0.0242(6) 0.0256(6) -0.0083(5) 0.0014(5) -0.0044(5)
O204 0.0247(6) 0.0403(8) 0.0390(7) 0.0093(6) -0.0011(5) 0.0037(6)
O205 0.1130(17) 0.0581(11) 0.0398(9) -0.0198(8) -0.0186(10) 0.0579(12)
O206 0.0529(9) 0.0527(9) 0.0252(7) 0.0138(6) 0.0053(6) -0.0119(8)
O207 0.0665(11) 0.0493(10) 0.0317(7) 0.0062(7) -0.0039(7) -0.0322(9)
O208 0.0204(5) 0.0298(6) 0.0228(5) -0.0040(5) 0.0032(4) -0.0009(5)
O209 0.0296(7) 0.0473(8) 0.0274(6) -0.0018(6) 0.0112(5) -0.0138(6)
O210 0.0212(6) 0.0706(11) 0.0249(6) -0.0063(7) 0.0001(5) -0.0016(7)
O211 0.0712(11) 0.0389(8) 0.0428(9) 0.0163(7) 0.0243(8) 0.0304(8)
N101 0.0131(5) 0.0164(5) 0.0176(5) -0.0016(4) 0.0002(4) -0.0026(4)
N102 0.0107(5) 0.0146(5) 0.0126(5) -0.0001(4) 0.0006(4) -0.0014(4)
N103 0.0132(5) 0.0138(5) 0.0133(5) 0.0006(4) 0.0011(4) -0.0004(4)
N104 0.0112(5) 0.0147(5) 0.0120(5) -0.0008(4) 0.0004(4) -0.0009(4)
N105 0.0121(5) 0.0157(5) 0.0163(5) -0.0014(4) 0.0001(4) -0.0007(4)
N106 0.0111(5) 0.0137(5) 0.0137(5) -0.0012(4) -0.0007(4) 0.0001(4)
N107 0.0146(5) 0.0147(5) 0.0150(5) -0.0009(4) -0.0002(4) -0.0004(4)
N108 0.0128(5) 0.0123(5) 0.0144(5) -0.0006(4) -0.0004(4) -0.0012(4)
C101 0.0115(5) 0.0164(6) 0.0148(6) 0.0007(5) -0.0002(4) -0.0026(5)
C102 0.0121(6) 0.0181(6) 0.0154(6) 0.0020(5) 0.0009(5) -0.0020(5)
C103 0.0142(6) 0.0228(7) 0.0206(7) 0.0004(5) 0.0016(5) -0.0044(5)
C104 0.0123(6) 0.0300(8) 0.0259(8) 0.0016(6) 0.0038(5) -0.0049(6)
C105 0.0158(6) 0.0269(8) 0.0215(7) 0.0015(6) 0.0063(5) 0.0001(6)
C106 0.0145(6) 0.0203(7) 0.0174(6) 0.0005(5) 0.0035(5) -0.0011(5)
C107 0.0122(6) 0.0163(6) 0.0146(6) 0.0013(5) 0.0021(5) -0.0009(5)
C108 0.0126(5) 0.0134(6) 0.0128(5) 0.0009(4) 0.0013(4) -0.0005(5)
C109 0.0136(6) 0.0124(5) 0.0115(5) 0.0007(4) 0.0005(4) -0.0004(4)
C110 0.0140(6) 0.0130(6) 0.0128(5) -0.0005(4) -0.0006(4) -0.0003(5)
C111 0.0157(6) 0.0178(6) 0.0178(6) -0.0029(5) 0.0009(5) 0.0001(5)
C112 0.0200(7) 0.0194(7) 0.0174(6) -0.0049(5) 0.0011(5) 0.0000(5)
C113 0.0192(7) 0.0202(7) 0.0173(6) -0.0040(5) -0.0025(5) -0.0024(5)
C114 0.0136(6) 0.0190(6) 0.0178(6) -0.0019(5) -0.0020(5) -0.0012(5)
C115 0.0139(6) 0.0143(6) 0.0122(5) -0.0005(4) 0.0001(4) -0.0001(5)
C116 0.0124(5) 0.0134(6) 0.0128(5) -0.0009(4) -0.0005(4) -0.0013(5)
C117 0.0113(5) 0.0150(6) 0.0137(6) -0.0003(5) -0.0002(4) -0.0004(5)
C118 0.0112(6) 0.0167(6) 0.0172(6) -0.0023(5) 0.0012(5) -0.0007(5)
C119 0.0129(6) 0.0246(7) 0.0264(7) -0.0086(6) -0.0001(5) -0.0013(5)
C120 0.0109(6) 0.0329(9) 0.0350(9) -0.0124(7) -0.0008(6) 0.0011(6)
C121 0.0147(7) 0.0299(8) 0.0341(9) -0.0110(7) 0.0028(6) 0.0041(6)
C122 0.0156(6) 0.0237(7) 0.0241(7) -0.0068(6) 0.0028(5) 0.0019(6)
C123 0.0128(6) 0.0173(6) 0.0161(6) -0.0015(5) 0.0013(5) 0.0001(5)
C124 0.0143(6) 0.0143(6) 0.0137(6) -0.0007(4) 0.0009(5) 0.0000(5)
C125 0.0153(6) 0.0120(6) 0.0140(6) 0.0010(4) -0.0001(5) -0.0004(5)
C126 0.0160(6) 0.0133(6) 0.0143(6) 0.0005(4) -0.0002(5) -0.0015(5)
C127 0.0188(6) 0.0151(6) 0.0194(6) -0.0016(5) 0.0015(5) -0.0004(5)
C128 0.0255(7) 0.0160(6) 0.0216(7) -0.0057(5) 0.0018(6) -0.0020(6)
C129 0.0215(7) 0.0199(7) 0.0249(7) -0.0061(6) -0.0011(6) -0.0057(6)
C130 0.0167(6) 0.0196(7) 0.0247(7) -0.0044(6) -0.0012(5) -0.0040(5)
C131 0.0170(6) 0.0136(6) 0.0164(6) -0.0007(5) -0.0006(5) -0.0027(5)
C132 0.0133(6) 0.0143(6) 0.0146(6) -0.0003(5) -0.0015(5) -0.0027(5)
C201 0.0225(7) 0.0296(8) 0.0186(7) -0.0045(6) -0.0006(6) 0.0070(6)
C202 0.0184(6) 0.0195(6) 0.0129(6) 0.0014(5) 0.0028(5) 0.0010(5)
C203 0.0204(7) 0.0161(6) 0.0186(6) 0.0005(5) 0.0035(5) -0.0001(5)
C204 0.0247(8) 0.0230(7) 0.0253(8) 0.0072(6) 0.0057(6) 0.0083(6)
C205 0.0693(15) 0.0291(9) 0.0229(8) -0.0026(7) -0.0096(9) 0.0185(10)
C206 0.0364(9) 0.0272(8) 0.0245(8) 0.0070(7) 0.0001(7) -0.0054(7)
C207 0.0515(12) 0.0296(9) 0.0223(8) 0.0076(7) 0.0015(8) -0.0127(9)
C208 0.0171(6) 0.0192(7) 0.0200(7) 0.0015(5) 0.0073(5) 0.0028(5)
C209 0.0204(7) 0.0306(8) 0.0201(7) -0.0028(6) 0.0024(6) -0.0051(6)
C210 0.0194(7) 0.0431(10) 0.0212(7) 0.0003(7) 0.0055(6) 0.0014(7)
C211 0.0293(8) 0.0346(9) 0.0203(7) 0.0065(7) 0.0080(6) 0.0086(7)
Cr30 0.01891(11) 0.01726(11) 0.01814(11) -0.00629(8) 0.00120(9) -0.00041(9)
C301 0.0234(8) 0.0267(8) 0.0449(11) -0.0205(8) 0.0031(7) 0.0021(7)
C302 0.0313(8) 0.0175(7) 0.0294(8) -0.0092(6) -0.0012(7) 0.0013(6)
C303 0.0233(7) 0.0222(7) 0.0229(7) -0.0099(6) 0.0010(6) -0.0031(6)
C304 0.0367(9) 0.0241(8) 0.0195(7) -0.0097(6) 0.0009(6) -0.0022(7)
C305 0.0351(9) 0.0278(9) 0.0320(9) -0.0166(7) 0.0158(7) -0.0072(7)
C306 0.0266(10) 0.0467(14) 0.094(2) -0.0329(14) -0.0044(11) 0.0069(10)
C307 0.0667(15) 0.0216(9) 0.0405(11) -0.0026(8) -0.0107(10) 0.0043(10)
C308 0.0277(9) 0.0365(10) 0.0409(11) -0.0152(8) 0.0060(8) -0.0112(8)
C309 0.0671(15) 0.0319(10) 0.0242(9) -0.0073(7) -0.0125(9) 0.0004(10)
C310 0.0654(15) 0.0449(13) 0.0469(13) -0.0214(10) 0.0343(12) -0.0219(12)
C311 0.0231(7) 0.0170(6) 0.0206(7) -0.0056(5) -0.0013(6) 0.0004(6)
C312 0.0284(8) 0.0175(7) 0.0182(7) -0.0043(5) -0.0025(6) 0.0020(6)
C313 0.0288(8) 0.0210(7) 0.0190(7) -0.0054(6) 0.0048(6) 0.0002(6)
C314 0.0211(7) 0.0222(7) 0.0216(7) -0.0049(6) 0.0041(6) 0.0033(6)
C315 0.0248(7) 0.0182(7) 0.0186(7) -0.0036(5) 0.0006(6) 0.0029(6)
C316 0.0262(8) 0.0265(8) 0.0362(9) -0.0068(7) 0.0012(7) -0.0075(7)
C317 0.0408(10) 0.0276(9) 0.0308(9) 0.0000(7) -0.0140(8) 0.0008(8)
C318 0.0479(11) 0.0276(9) 0.0273(9) -0.0002(7) 0.0141(8) -0.0017(8)
C319 0.0203(8) 0.0419(11) 0.0405(10) -0.0047(8) 0.0024(7) 0.0037(8)
C320 0.0377(10) 0.0259(8) 0.0241(8) 0.0023(6) -0.0019(7) 0.0050(7)
Cl1 0.0412(3) 0.0439(3) 0.0464(3) 0.0147(2) -0.0007(2) -0.0206(2)
Cl40 0.0309(2) 0.0350(2) 0.0275(2) 0.00857(17) 0.00726(16) 0.00368(18)
C401 0.0290(8) 0.0227(8) 0.0269(8) -0.0017(6) 0.0070(7) -0.0066(7)
C402 0.0272(8) 0.0204(7) 0.0212(7) 0.0006(6) 0.0085(6) 0.0018(6)
C403 0.0235(7) 0.0234(8) 0.0281(8) 0.0000(6) 0.0098(6) 0.0000(6)
C404 0.0342(9) 0.0195(7) 0.0276(8) 0.0019(6) 0.0132(7) 0.0000(7)
C405 0.0395(10) 0.0226(8) 0.0232(8) -0.0005(6) 0.0050(7) 0.0035(7)
C406 0.0331(9) 0.0286(9) 0.0259(8) -0.0020(7) -0.0005(7) -0.0031(7)

loop_
_atom_type_symbol
_atom_type_description
_atom_type_scat_dispersion_real
_atom_type_scat_dispersion_imag
_atom_type_scat_source
C C 0.0033 0.0016 'International Tables Vol C Tables 4.2.6.8 and 6.1.1.4'
H H 0.0000 0.0000 'International Tables Vol C Tables 4.2.6.8 and 6.1.1.4'
Cl Cl 0.1484 0.1585 'International Tables Vol C Tables 4.2.6.8 and 6.1.1.4'
Cr Cr 0.3209 0.6236 'International Tables Vol C Tables 4.2.6.8 and 6.1.1.4'
N N 0.0061 0.0033 'International Tables Vol C Tables 4.2.6.8 and 6.1.1.4'
O O 0.0106 0.0060 'International Tables Vol C Tables 4.2.6.8 and 6.1.1.4'
Ru Ru -1.2594 0.8363 'International Tables Vol C Tables 4.2.6.8 and 6.1.1.4'
Sn Sn -0.6537 1.4246 'International Tables Vol C Tables 4.2.6.8 and 6.1.1.4'

loop_
_exptl_crystal_face_index_h
_exptl_crystal_face_index_k
_exptl_crystal_face_index_l
_exptl_crystal_face_perp_dist
1 0 -1 0.0807
-1 0 1 0.0734
2 -1 2 0.1416
-2 1 -2 0.1485
0 1 0 0.0669
0 -1 0 0.0804

loop_
_geom_angle_atom_site_label_1
_geom_angle_atom_site_label_2
_geom_angle_atom_site_label_3
_geom_angle
_geom_angle_site_symmetry_1
_geom_angle_site_symmetry_3
_geom_angle_publ_flag
N102 Sn10 Ru20 108.48(3) . . ?
N104 Sn10 Ru20 116.24(3) . . ?
N104 Sn10 N102 80.44(4) . . ?
N104 Sn10 N106 79.87(4) . . ?
N106 Sn10 Ru20 118.71(3) . . ?
N106 Sn10 N102 132.80(4) . . ?
N108 Sn10 Ru20 113.38(3) . . ?
N108 Sn10 N102 80.03(4) . . ?
N108 Sn10 N104 130.16(4) . . ?
N108 Sn10 N106 80.81(4) . . ?
Ru2 Ru1 Ru20 58.816(4) . . ?
C208 Ru1 Ru2 77.62(4) . . ?
C208 Ru1 Ru20 93.88(4) . . ?
C208 Ru1 C210 168.43(6) . . ?
C209 Ru1 Ru2 95.06(5) . . ?
C209 Ru1 Ru20 150.68(5) . . ?
C209 Ru1 C208 92.85(6) . . ?
C209 Ru1 C210 97.91(7) . . ?
C210 Ru1 Ru2 97.13(6) . . ?
C210 Ru1 Ru20 74.65(5) . . ?
C211 Ru1 Ru2 164.34(6) . . ?
C211 Ru1 Ru20 111.46(5) . . ?
C211 Ru1 C208 91.61(7) . . ?
C211 Ru1 C209 96.82(7) . . ?
C211 Ru1 C210 91.32(8) . . ?
Ru20 Ru2 Ru1 60.761(4) . . ?
C204 Ru2 Ru1 95.32(5) . . ?
C204 Ru2 Ru20 79.44(5) . . ?
C204 Ru2 C207 169.03(7) . . ?
C205 Ru2 Ru1 160.13(6) . . ?
C205 Ru2 Ru20 100.49(7) . . ?
C205 Ru2 C204 86.87(9) . . ?
C205 Ru2 C206 103.90(9) . . ?
C205 Ru2 C207 93.16(10) . . ?
C206 Ru2 Ru1 95.64(6) . . ?
C206 Ru2 Ru20 154.44(6) . . ?
C206 Ru2 C204 94.28(7) . . ?
C206 Ru2 C207 96.36(8) . . ?
C207 Ru2 Ru1 80.99(6) . . ?
C207 Ru2 Ru20 89.78(5) . . ?
Sn10 Ru20 Ru1 108.964(5) . . ?
Sn10 Ru20 Ru2 167.810(6) . . ?
Ru2 Ru20 Ru1 60.423(4) . . ?
C201 Ru20 Sn10 95.63(5) . . ?
C201 Ru20 Ru1 152.54(5) . . ?
C201 Ru20 Ru2 96.10(5) . . ?
C201 Ru20 C202 91.50(7) . . ?
C201 Ru20 C203 93.88(7) . . ?
C202 Ru20 Sn10 86.17(4) . . ?
C202 Ru20 Ru1 78.52(4) . . ?
C202 Ru20 Ru2 96.82(4) . . ?
C202 Ru20 C203 171.11(6) . . ?
C203 Ru20 Sn10 86.26(4) . . ?
C203 Ru20 Ru1 99.59(4) . . ?
C203 Ru20 Ru2 89.65(4) . . ?
C132 N101 C101 122.37(12) . . ?
C101 N102 Sn10 124.89(9) . . ?
C101 N102 C108 108.56(11) . . ?
C108 N102 Sn10 124.72(9) . . ?
C109 N103 C108 123.11(12) . . ?
C109 N104 Sn10 122.98(9) . . ?
C109 N104 C116 108.21(11) . . ?
C116 N104 Sn10 124.08(9) . . ?
C116 N105 C117 122.45(12) . . ?
C117 N106 Sn10 125.16(9) . . ?
C124 N106 Sn10 123.43(9) . . ?
C124 N106 C117 108.66(11) . . ?
C125 N107 C124 123.02(12) . . ?
C125 N108 Sn10 122.47(9) . . ?
C132 N108 Sn10 123.38(9) . . ?
C132 N108 C125 108.37(11) . . ?
N101 C101 N102 127.76(13) . . ?
N101 C101 C102 123.50(12) . . ?
N102 C101 C102 108.72(12) . . ?
C103 C102 C101 132.00(14) . . ?
C103 C102 C107 120.99(13) . . ?
C107 C102 C101 106.93(12) . . ?
C102 C103 H103 121.2 . . ?
C104 C103 C102 117.69(14) . . ?
C104 C103 H103 121.2 . . ?
C103 C104 H104 119.3 . . ?
C103 C104 C105 121.39(14) . . ?
C105 C104 H104 119.3 . . ?
C104 C105 H105 119.3 . . ?
C106 C105 C104 121.33(14) . . ?
C106 C105 H105 119.3 . . ?
C105 C106 H106 121.1 . . ?
C105 C106 C107 117.71(14) . . ?
C107 C106 H106 121.1 . . ?
C102 C107 C108 106.68(12) . . ?
C106 C107 C102 120.85(13) . . ?
C106 C107 C108 132.42(13) . . ?
N102 C108 C107 109.10(12) . . ?
N103 C108 N102 127.24(12) . . ?
N103 C108 C107 123.55(12) . . ?
N103 C109 N104 128.52(12) . . ?
N103 C109 C110 122.46(12) . . ?
N104 C109 C110 108.97(11) . . ?
C111 C110 C109 130.89(13) . . ?
C111 C110 C115 121.97(13) . . ?
C115 C110 C109 107.14(12) . . ?
C110 C111 H111 121.3 . . ?
C112 C111 C110 117.39(13) . . ?
C112 C111 H111 121.3 . . ?
C111 C112 H112 119.6 . . ?
C111 C112 C113 120.80(14) . . ?
C113 C112 H112 119.6 . . ?
C112 C113 H113 119.1 . . ?
C114 C113 C112 121.74(14) . . ?
C114 C113 H113 119.1 . . ?
C113 C114 H114 121.2 . . ?
C113 C114 C115 117.54(13) . . ?
C115 C114 H114 121.2 . . ?
C110 C115 C116 107.30(12) . . ?
C114 C115 C110 120.54(13) . . ?
C114 C115 C116 132.16(13) . . ?
N104 C116 C115 108.36(11) . . ?
N105 C116 N104 128.21(12) . . ?
N105 C116 C115 123.41(12) . . ?
N105 C117 N106 127.48(12) . . ?
N105 C117 C118 123.90(12) . . ?
N106 C117 C118 108.56(12) . . ?
C119 C118 C117 132.56(13) . . ?
C119 C118 C123 120.29(13) . . ?
C123 C118 C117 107.06(12) . . ?
C118 C119 H119 121.1 . . ?
C120 C119 C118 117.87(14) . . ?
C120 C119 H119 121.1 . . ?
C119 C120 H120 119.2 . . ?
C119 C120 C121 121.56(14) . . ?
C121 C120 H120 119.2 . . ?
C120 C121 H121 119.3 . . ?
C122 C121 C120 121.31(15) . . ?
C122 C121 H121 119.3 . . ?
C121 C122 H122 121.2 . . ?
C121 C122 C123 117.61(14) . . ?
C123 C122 H122 121.2 . . ?
C118 C123 C124 106.74(12) . . ?
C122 C123 C118 121.32(13) . . ?
C122 C123 C124 131.91(14) . . ?
N106 C124 C123 108.98(12) . . ?
N107 C124 N106 127.65(13) . . ?
N107 C124 C123 123.30(13) . . ?
N107 C125 N108 128.40(13) . . ?
N107 C125 C126 122.80(13) . . ?
N108 C125 C126 108.74(12) . . ?
C127 C126 C125 132.05(13) . . ?
C127 C126 C131 121.08(13) . . ?
C131 C126 C125 106.83(12) . . ?
C126 C127 H127 121.1 . . ?
C128 C127 C126 117.71(14) . . ?
C128 C127 H127 121.1 . . ?
C127 C128 H128 119.5 . . ?
C127 C128 C129 120.98(14) . . ?
C129 C128 H128 119.5 . . ?
C128 C129 H129 119.3 . . ?
C130 C129 C128 121.35(14) . . ?
C130 C129 H129 119.3 . . ?
C129 C130 H130 121.3 . . ?
C131 C130 C129 117.44(14) . . ?
C131 C130 H130 121.3 . . ?
C126 C131 C132 107.50(12) . . ?
C130 C131 C126 121.43(14) . . ?
C130 C131 C132 131.05(14) . . ?
N101 C132 N108 128.33(13) . . ?
N101 C132 C131 123.03(13) . . ?
N108 C132 C131 108.55(12) . . ?
O201 C201 Ru20 175.25(15) . . ?
O202 C202 Ru20 173.55(13) . . ?
O203 C203 Ru20 174.55(14) . . ?
O204 C204 Ru2 173.16(15) . . ?
O205 C205 Ru2 176.5(2) . . ?
O206 C206 Ru2 175.61(18) . . ?
O207 C207 Ru2 175.1(2) . . ?
O208 C208 Ru1 173.95(13) . . ?
O209 C209 Ru1 177.70(17) . . ?
O210 C210 Ru1 171.01(16) . . ?
O211 C211 Ru1 172.88(16) . . ?
C301 Cr30 C302 37.51(7) . . ?
C301 Cr30 C315 147.26(7) . . ?
C302 Cr30 C315 173.34(7) . . ?
C303 Cr30 C301 63.12(6) . . ?
C303 Cr30 C302 37.80(6) . . ?
C303 Cr30 C311 173.31(6) . . ?
C303 Cr30 C315 135.92(6) . . ?
C304 Cr30 C301 63.21(7) . . ?
C304 Cr30 C302 63.12(7) . . ?
C304 Cr30 C303 37.81(7) . . ?
C304 Cr30 C305 38.02(7) . . ?
C304 Cr30 C311 137.59(7) . . ?
C304 Cr30 C312 175.27(7) . . ?
C304 Cr30 C313 144.30(7) . . ?
C304 Cr30 C314 116.15(7) . . ?
C304 Cr30 C315 113.27(6) . . ?
C305 Cr30 C301 37.56(8) . . ?
C305 Cr30 C302 62.84(7) . . ?
C305 Cr30 C303 63.25(6) . . ?
C305 Cr30 C311 116.25(7) . . ?
C305 Cr30 C312 140.00(7) . . ?
C305 Cr30 C314 144.80(7) . . ?
C305 Cr30 C315 118.29(7) . . ?
C311 Cr30 C301 121.02(6) . . ?
C311 Cr30 C302 148.68(6) . . ?
C311 Cr30 C315 37.72(6) . . ?
C312 Cr30 C301 117.93(7) . . ?
C312 Cr30 C302 120.84(6) . . ?
C312 Cr30 C303 146.90(6) . . ?
C312 Cr30 C311 37.69(6) . . ?
C312 Cr30 C314 63.15(6) . . ?
C312 Cr30 C315 63.07(6) . . ?
C313 Cr30 C301 139.84(7) . . ?
C313 Cr30 C302 115.87(7) . . ?
C313 Cr30 C303 117.55(6) . . ?
C313 Cr30 C305 177.11(8) . . ?
C313 Cr30 C311 63.31(6) . . ?
C313 Cr30 C312 37.90(6) . . ?
C313 Cr30 C314 37.93(6) . . ?
C313 Cr30 C315 63.33(6) . . ?
C314 Cr30 C301 175.06(7) . . ?
C314 Cr30 C302 137.57(7) . . ?
C314 Cr30 C303 113.12(6) . . ?
C314 Cr30 C311 63.06(6) . . ?
C314 Cr30 C315 37.67(6) . . ?
C302 C301 Cr30 71.28(10) . . ?
C302 C301 C306 125.6(2) . . ?
C305 C301 Cr30 70.63(10) . . ?
C305 C301 C302 107.97(16) . . ?
C305 C301 C306 126.4(2) . . ?
C306 C301 Cr30 125.33(13) . . ?
C301 C302 Cr30 71.22(10) . . ?
C301 C302 C303 108.29(17) . . ?
C301 C302 C307 125.94(19) . . ?
C303 C302 Cr30 70.94(9) . . ?
C303 C302 C307 125.75(18) . . ?
C307 C302 Cr30 124.88(13) . . ?
C302 C303 Cr30 71.26(9) . . ?
C302 C303 C308 125.64(17) . . ?
C304 C303 Cr30 70.34(9) . . ?
C304 C303 C302 107.47(15) . . ?
C304 C303 C308 126.86(17) . . ?
C308 C303 Cr30 125.23(12) . . ?
C303 C304 Cr30 71.85(9) . . ?
C303 C304 C305 108.10(16) . . ?
C303 C304 C309 126.79(18) . . ?
C305 C304 Cr30 71.29(9) . . ?
C305 C304 C309 125.11(19) . . ?
C309 C304 Cr30 121.97(12) . . ?
C301 C305 Cr30 71.81(10) . . ?
C301 C305 C304 108.18(16) . . ?
C301 C305 C310 125.9(2) . . ?
C304 C305 Cr30 70.70(9) . . ?
C304 C305 C310 126.0(2) . . ?
C310 C305 Cr30 123.63(13) . . ?
C301 C306 H30A 109.5 . . ?
C301 C306 H30B 109.5 . . ?
C301 C306 H30C 109.5 . . ?
H30A C306 H30B 109.5 . . ?
H30A C306 H30C 109.5 . . ?
H30B C306 H30C 109.5 . . ?
C302 C307 H30D 109.5 . . ?
C302 C307 H30E 109.5 . . ?
C302 C307 H30F 109.5 . . ?
H30D C307 H30E 109.5 . . ?
H30D C307 H30F 109.5 . . ?
H30E C307 H30F 109.5 . . ?
C303 C308 H30G 109.5 . . ?
C303 C308 H30H 109.5 . . ?
C303 C308 H30I 109.5 . . ?
H30G C308 H30H 109.5 . . ?
H30G C308 H30I 109.5 . . ?
H30H C308 H30I 109.5 . . ?
C304 C309 H30J 109.5 . . ?
C304 C309 H30K 109.5 . . ?
C304 C309 H30L 109.5 . . ?
H30J C309 H30K 109.5 . . ?
H30J C309 H30L 109.5 . . ?
H30K C309 H30L 109.5 . . ?
C305 C310 H31A 109.5 . . ?
C305 C310 H31B 109.5 . . ?
C305 C310 H31C 109.5 . . ?
H31A C310 H31B 109.5 . . ?
H31A C310 H31C 109.5 . . ?
H31B C310 H31C 109.5 . . ?
C312 C311 Cr30 70.97(9) . . ?
C312 C311 C315 108.07(14) . . ?
C312 C311 C316 126.81(15) . . ?
C315 C311 Cr30 71.31(9) . . ?
C315 C311 C316 125.11(15) . . ?
C316 C311 Cr30 124.32(11) . . ?
C311 C312 Cr30 71.34(9) . . ?
C311 C312 C313 108.15(14) . . ?
C311 C312 C317 126.70(16) . . ?
C313 C312 Cr30 70.68(9) . . ?
C313 C312 C317 125.12(16) . . ?
C317 C312 Cr30 124.92(12) . . ?
C312 C313 Cr30 71.41(9) . . ?
C312 C313 C314 107.75(14) . . ?
C312 C313 C318 125.33(16) . . ?
C314 C313 Cr30 71.46(9) . . ?
C314 C313 C318 126.92(16) . . ?
C318 C313 Cr30 122.08(12) . . ?
C313 C314 Cr30 70.60(9) . . ?
C313 C314 C319 125.79(16) . . ?
C315 C314 Cr30 71.45(9) . . ?
C315 C314 C313 108.17(14) . . ?
C315 C314 C319 126.04(16) . . ?
C319 C314 Cr30 124.34(12) . . ?
C311 C315 Cr30 70.98(9) . . ?
C311 C315 C320 125.79(16) . . ?
C314 C315 Cr30 70.88(9) . . ?
C314 C315 C311 107.86(14) . . ?
C314 C315 C320 126.30(15) . . ?
C320 C315 Cr30 125.69(11) . . ?
C311 C316 H31D 109.5 . . ?
C311 C316 H31E 109.5 . . ?
C311 C316 H31F 109.5 . . ?
H31D C316 H31E 109.5 . . ?
H31D C316 H31F 109.5 . . ?
H31E C316 H31F 109.5 . . ?
C312 C317 H31G 109.5 . . ?
C312 C317 H31H 109.5 . . ?
C312 C317 H31I 109.5 . . ?
H31G C317 H31H 109.5 . . ?
H31G C317 H31I 109.5 . . ?
H31H C317 H31I 109.5 . . ?
C313 C318 H31J 109.5 . . ?
C313 C318 H31K 109.5 . . ?
C313 C318 H31L 109.5 . . ?
H31J C318 H31K 109.5 . . ?
H31J C318 H31L 109.5 . . ?
H31K C318 H31L 109.5 . . ?
C314 C319 H31M 109.5 . . ?
C314 C319 H31N 109.5 . . ?
C314 C319 H31O 109.5 . . ?
H31M C319 H31N 109.5 . . ?
H31M C319 H31O 109.5 . . ?
H31N C319 H31O 109.5 . . ?
C315 C320 H32A 109.5 . . ?
C315 C320 H32B 109.5 . . ?
C315 C320 H32C 109.5 . . ?
H32A C320 H32B 109.5 . . ?
H32A C320 H32C 109.5 . . ?
H32B C320 H32C 109.5 . . ?
C402 C401 Cl1 120.83(14) . . ?
C406 C401 Cl1 119.05(14) . . ?
C406 C401 C402 120.13(16) . . ?
C401 C402 Cl40 120.55(13) . . ?
C401 C402 C403 120.17(16) . . ?
C403 C402 Cl40 119.27(14) . . ?
C402 C403 H403 120.3 . . ?
C404 C403 C402 119.32(17) . . ?
C404 C403 H403 120.3 . . ?
C403 C404 H404 119.7 . . ?
C405 C404 C403 120.56(16) . . ?
C405 C404 H404 119.7 . . ?
C404 C405 H405 120.0 . . ?
C404 C405 C406 120.09(17) . . ?
C406 C405 H405 120.0 . . ?
C401 C406 C405 119.72(17) . . ?
C401 C406 H406 120.1 . . ?
C405 C406 H406 120.1 . . ?

loop_
_geom_bond_atom_site_label_1
_geom_bond_atom_site_label_2
_geom_bond_distance
_geom_bond_site_symmetry_2
_geom_bond_publ_flag
Sn10 Ru20 2.57338(14) . ?
Sn10 N102 2.1750(11) . ?
Sn10 N104 2.1606(11) . ?
Sn10 N106 2.1656(11) . ?
Sn10 N108 2.1529(12) . ?
Ru1 Ru2 2.86017(18) . ?
Ru1 Ru20 2.86968(16) . ?
Ru1 C208 1.9375(16) . ?
Ru1 C209 1.9232(16) . ?
Ru1 C210 1.9458(18) . ?
Ru1 C211 1.9171(19) . ?
Ru2 Ru20 2.81351(16) . ?
Ru2 C204 1.9337(19) . ?
Ru2 C205 1.911(2) . ?
Ru2 C206 1.9223(18) . ?
Ru2 C207 1.956(2) . ?
Ru20 C201 1.8781(16) . ?
Ru20 C202 1.9266(15) . ?
Ru20 C203 1.9379(15) . ?
O201 C201 1.140(2) . ?
O202 C202 1.1458(19) . ?
O203 C203 1.1434(19) . ?
O204 C204 1.145(2) . ?
O205 C205 1.139(3) . ?
O206 C206 1.139(2) . ?
O207 C207 1.138(2) . ?
O208 C208 1.1416(19) . ?
O209 C209 1.138(2) . ?
O210 C210 1.143(2) . ?
O211 C211 1.136(2) . ?
N101 C101 1.3468(18) . ?
N101 C132 1.3101(18) . ?
N102 C101 1.3769(17) . ?
N102 C108 1.3813(18) . ?
N103 C108 1.3465(18) . ?
N103 C109 1.3130(17) . ?
N104 C109 1.3934(18) . ?
N104 C116 1.3985(17) . ?
N105 C116 1.3122(18) . ?
N105 C117 1.3519(18) . ?
N106 C117 1.3830(17) . ?
N106 C124 1.3827(18) . ?
N107 C124 1.3485(18) . ?
N107 C125 1.3093(18) . ?
N108 C125 1.3935(18) . ?
N108 C132 1.3908(17) . ?
C101 C102 1.437(2) . ?
C102 C103 1.402(2) . ?
C102 C107 1.411(2) . ?
C103 H103 0.9500 . ?
C103 C104 1.381(2) . ?
C104 H104 0.9500 . ?
C104 C105 1.416(2) . ?
C105 H105 0.9500 . ?
C105 C106 1.380(2) . ?
C106 H106 0.9500 . ?
C106 C107 1.405(2) . ?
C107 C108 1.4295(19) . ?
C109 C110 1.4553(19) . ?
C110 C111 1.393(2) . ?
C110 C115 1.3975(19) . ?
C111 H111 0.9500 . ?
C111 C112 1.388(2) . ?
C112 H112 0.9500 . ?
C112 C113 1.402(2) . ?
C113 H113 0.9500 . ?
C113 C114 1.389(2) . ?
C114 H114 0.9500 . ?
C114 C115 1.3945(19) . ?
C115 C116 1.4628(19) . ?
C117 C118 1.4360(19) . ?
C118 C119 1.402(2) . ?
C118 C123 1.413(2) . ?
C119 H119 0.9500 . ?
C119 C120 1.380(2) . ?
C120 H120 0.9500 . ?
C120 C121 1.410(2) . ?
C121 H121 0.9500 . ?
C121 C122 1.377(2) . ?
C122 H122 0.9500 . ?
C122 C123 1.401(2) . ?
C123 C124 1.4317(19) . ?
C125 C126 1.4593(19) . ?
C126 C127 1.392(2) . ?
C126 C131 1.397(2) . ?
C127 H127 0.9500 . ?
C127 C128 1.390(2) . ?
C128 H128 0.9500 . ?
C128 C129 1.399(2) . ?
C129 H129 0.9500 . ?
C129 C130 1.393(2) . ?
C130 H130 0.9500 . ?
C130 C131 1.386(2) . ?
C131 C132 1.456(2) . ?
Cr30 C301 2.2110(17) . ?
Cr30 C302 2.2118(17) . ?
Cr30 C303 2.2076(16) . ?
Cr30 C304 2.1879(16) . ?
Cr30 C305 2.1956(17) . ?
Cr30 C311 2.2079(15) . ?
Cr30 C312 2.2029(15) . ?
Cr30 C313 2.1933(16) . ?
Cr30 C314 2.2047(16) . ?
Cr30 C315 2.2122(16) . ?
C301 C302 1.422(3) . ?
C301 C305 1.419(3) . ?
C301 C306 1.510(3) . ?
C302 C303 1.432(2) . ?
C302 C307 1.498(3) . ?
C303 C304 1.424(3) . ?
C303 C308 1.501(2) . ?
C304 C305 1.428(3) . ?
C304 C309 1.498(3) . ?
C305 C310 1.505(3) . ?
C306 H30A 0.9800 . ?
C306 H30B 0.9800 . ?
C306 H30C 0.9800 . ?
C307 H30D 0.9800 . ?
C307 H30E 0.9800 . ?
C307 H30F 0.9800 . ?
C308 H30G 0.9800 . ?
C308 H30H 0.9800 . ?
C308 H30I 0.9800 . ?
C309 H30J 0.9800 . ?
C309 H30K 0.9800 . ?
C309 H30L 0.9800 . ?
C310 H31A 0.9800 . ?
C310 H31B 0.9800 . ?
C310 H31C 0.9800 . ?
C311 C312 1.425(2) . ?
C311 C315 1.429(2) . ?
C311 C316 1.502(2) . ?
C312 C313 1.428(2) . ?
C312 C317 1.503(2) . ?
C313 C314 1.430(2) . ?
C313 C318 1.501(2) . ?
C314 C315 1.426(2) . ?
C314 C319 1.501(2) . ?
C315 C320 1.503(2) . ?
C316 H31D 0.9800 . ?
C316 H31E 0.9800 . ?
C316 H31F 0.9800 . ?
C317 H31G 0.9800 . ?
C317 H31H 0.9800 . ?
C317 H31I 0.9800 . ?
C318 H31J 0.9800 . ?
C318 H31K 0.9800 . ?
C318 H31L 0.9800 . ?
C319 H31M 0.9800 . ?
C319 H31N 0.9800 . ?
C319 H31O 0.9800 . ?
C320 H32A 0.9800 . ?
C320 H32B 0.9800 . ?
C320 H32C 0.9800 . ?
Cl1 C401 1.7344(17) . ?
Cl40 C402 1.7340(17) . ?
C401 C402 1.389(2) . ?
C401 C406 1.385(3) . ?
C402 C403 1.391(2) . ?
C403 H403 0.9500 . ?
C403 C404 1.388(2) . ?
C404 H404 0.9500 . ?
C404 C405 1.381(3) . ?
C405 H405 0.9500 . ?
C405 C406 1.390(3) . ?
C406 H406 0.9500 . ?

loop_
_geom_torsion_atom_site_label_1
_geom_torsion_atom_site_label_2
_geom_torsion_atom_site_label_3
_geom_torsion_atom_site_label_4
_geom_torsion
_geom_torsion_site_symmetry_1
_geom_torsion_site_symmetry_2
_geom_torsion_site_symmetry_3
_geom_torsion_site_symmetry_4
_geom_torsion_publ_flag
Sn10 N102 C101 N101 -16.2(2) . . . . ?
Sn10 N102 C101 C102 165.73(9) . . . . ?
Sn10 N102 C108 N103 18.71(19) . . . . ?
Sn10 N102 C108 C107 -165.03(9) . . . . ?
Sn10 N104 C109 N103 -27.64(19) . . . . ?
Sn10 N104 C109 C110 155.13(9) . . . . ?
Sn10 N104 C116 N105 26.4(2) . . . . ?
Sn10 N104 C116 C115 -155.15(9) . . . . ?
Sn10 N106 C117 N105 -21.1(2) . . . . ?
Sn10 N106 C117 C118 161.66(9) . . . . ?
Sn10 N106 C124 N107 21.6(2) . . . . ?
Sn10 N106 C124 C123 -161.52(9) . . . . ?
Sn10 N108 C125 N107 -28.2(2) . . . . ?
Sn10 N108 C125 C126 154.48(9) . . . . ?
Sn10 N108 C132 N101 29.2(2) . . . . ?
Sn10 N108 C132 C131 -154.06(9) . . . . ?
N101 C101 C102 C103 -2.6(3) . . . . ?
N101 C101 C102 C107 -179.29(13) . . . . ?
N102 C101 C102 C103 175.60(15) . . . . ?
N102 C101 C102 C107 -1.08(16) . . . . ?
N103 C109 C110 C111 3.2(2) . . . . ?
N103 C109 C110 C115 -176.28(13) . . . . ?
N104 C109 C110 C111 -179.38(14) . . . . ?
N104 C109 C110 C115 1.15(15) . . . . ?
N105 C117 C118 C119 -1.3(3) . . . . ?
N105 C117 C118 C123 -177.88(13) . . . . ?
N106 C117 C118 C119 176.03(16) . . . . ?
N106 C117 C118 C123 -0.54(16) . . . . ?
N107 C125 C126 C127 0.1(2) . . . . ?
N107 C125 C126 C131 -177.95(13) . . . . ?
N108 C125 C126 C127 177.55(15) . . . . ?
N108 C125 C126 C131 -0.45(15) . . . . ?
C101 N101 C132 N108 2.4(2) . . . . ?
C101 N101 C132 C131 -173.88(13) . . . . ?
C101 N102 C108 N103 -176.10(13) . . . . ?
C101 N102 C108 C107 0.16(15) . . . . ?
C101 C102 C103 C104 -178.38(15) . . . . ?
C101 C102 C107 C106 178.65(13) . . . . ?
C101 C102 C107 C108 1.15(15) . . . . ?
C102 C103 C104 C105 0.8(2) . . . . ?
C102 C107 C108 N102 -0.83(15) . . . . ?
C102 C107 C108 N103 175.59(13) . . . . ?
C103 C102 C107 C106 1.5(2) . . . . ?
C103 C102 C107 C108 -175.97(13) . . . . ?
C103 C104 C105 C106 1.0(3) . . . . ?
C104 C105 C106 C107 -1.6(2) . . . . ?
C105 C106 C107 C102 0.3(2) . . . . ?
C105 C106 C107 C108 177.10(15) . . . . ?
C106 C107 C108 N102 -177.93(15) . . . . ?
C106 C107 C108 N103 -1.5(2) . . . . ?
C107 C102 C103 C104 -2.1(2) . . . . ?
C108 N102 C101 N101 178.68(14) . . . . ?
C108 N102 C101 C102 0.57(15) . . . . ?
C108 N103 C109 N104 -2.5(2) . . . . ?
C108 N103 C109 C110 174.44(13) . . . . ?
C109 N103 C108 N102 7.4(2) . . . . ?
C109 N103 C108 C107 -168.37(13) . . . . ?
C109 N104 C116 N105 -177.45(14) . . . . ?
C109 N104 C116 C115 0.98(15) . . . . ?
C109 C110 C111 C112 179.59(14) . . . . ?
C109 C110 C115 C114 179.32(13) . . . . ?
C109 C110 C115 C116 -0.53(15) . . . . ?
C110 C111 C112 C113 1.0(2) . . . . ?
C110 C115 C116 N104 -0.26(15) . . . . ?
C110 C115 C116 N105 178.26(13) . . . . ?
C111 C110 C115 C114 -0.2(2) . . . . ?
C111 C110 C115 C116 179.95(13) . . . . ?
C111 C112 C113 C114 0.2(2) . . . . ?
C112 C113 C114 C115 -1.4(2) . . . . ?
C113 C114 C115 C110 1.4(2) . . . . ?
C113 C114 C115 C116 -178.83(15) . . . . ?
C114 C115 C116 N104 179.92(15) . . . . ?
C114 C115 C116 N105 -1.6(2) . . . . ?
C115 C110 C111 C112 -1.0(2) . . . . ?
C116 N104 C109 N103 175.91(14) . . . . ?
C116 N104 C109 C110 -1.31(15) . . . . ?
C116 N105 C117 N106 -5.3(2) . . . . ?
C116 N105 C117 C118 171.49(14) . . . . ?
C117 N105 C116 N104 2.4(2) . . . . ?
C117 N105 C116 C115 -175.82(13) . . . . ?
C117 N106 C124 N107 -176.40(14) . . . . ?
C117 N106 C124 C123 0.51(16) . . . . ?
C117 C118 C119 C120 -177.71(17) . . . . ?
C117 C118 C123 C122 178.93(14) . . . . ?
C117 C118 C123 C124 0.83(16) . . . . ?
C118 C119 C120 C121 -0.1(3) . . . . ?
C118 C123 C124 N106 -0.84(16) . . . . ?
C118 C123 C124 N107 176.23(13) . . . . ?
C119 C118 C123 C122 1.9(2) . . . . ?
C119 C118 C123 C124 -176.25(14) . . . . ?
C119 C120 C121 C122 1.4(3) . . . . ?
C120 C121 C122 C123 -1.0(3) . . . . ?
C121 C122 C123 C118 -0.6(2) . . . . ?
C121 C122 C123 C124 177.01(16) . . . . ?
C122 C123 C124 N106 -178.66(16) . . . . ?
C122 C123 C124 N107 -1.6(3) . . . . ?
C123 C118 C119 C120 -1.5(2) . . . . ?
C124 N106 C117 N105 177.23(14) . . . . ?
C124 N106 C117 C118 0.02(15) . . . . ?
C124 N107 C125 N108 -1.9(2) . . . . ?
C124 N107 C125 C126 175.06(13) . . . . ?
C125 N107 C124 N106 5.6(2) . . . . ?
C125 N107 C124 C123 -170.95(14) . . . . ?
C125 N108 C132 N101 -177.13(14) . . . . ?
C125 N108 C132 C131 -0.40(15) . . . . ?
C125 C126 C127 C128 -178.77(15) . . . . ?
C125 C126 C131 C130 178.61(14) . . . . ?
C125 C126 C131 C132 0.20(15) . . . . ?
C126 C127 C128 C129 0.6(2) . . . . ?
C126 C131 C132 N101 177.05(13) . . . . ?
C126 C131 C132 N108 0.11(16) . . . . ?
C127 C126 C131 C130 0.3(2) . . . . ?
C127 C126 C131 C132 -178.06(13) . . . . ?
C127 C128 C129 C130 0.6(3) . . . . ?
C128 C129 C130 C131 -1.2(2) . . . . ?
C129 C130 C131 C126 0.8(2) . . . . ?
C129 C130 C131 C132 178.76(15) . . . . ?
C130 C131 C132 N101 -1.1(3) . . . . ?
C130 C131 C132 N108 -178.08(15) . . . . ?
C131 C126 C127 C128 -1.0(2) . . . . ?
C132 N101 C101 N102 -9.5(2) . . . . ?
C132 N101 C101 C102 168.39(14) . . . . ?
C132 N108 C125 N107 177.84(14) . . . . ?
C132 N108 C125 C126 0.52(15) . . . . ?
Cr30 C301 C302 C303 61.60(11) . . . . ?
Cr30 C301 C302 C307 -119.97(18) . . . . ?
Cr30 C301 C305 C304 -61.70(11) . . . . ?
Cr30 C301 C305 C310 118.80(18) . . . . ?
Cr30 C302 C303 C304 61.37(11) . . . . ?
Cr30 C302 C303 C308 -120.42(16) . . . . ?
Cr30 C303 C304 C305 62.46(11) . . . . ?
Cr30 C303 C304 C309 -116.78(17) . . . . ?
Cr30 C304 C305 C301 62.41(12) . . . . ?
Cr30 C304 C305 C310 -118.09(18) . . . . ?
Cr30 C311 C312 C313 -61.44(11) . . . . ?
Cr30 C311 C312 C317 120.13(17) . . . . ?
Cr30 C311 C315 C314 61.63(11) . . . . ?
Cr30 C311 C315 C320 -120.81(16) . . . . ?
Cr30 C312 C313 C314 -62.63(11) . . . . ?
Cr30 C312 C313 C318 116.65(16) . . . . ?
Cr30 C313 C314 C315 -61.93(11) . . . . ?
Cr30 C313 C314 C319 118.91(17) . . . . ?
Cr30 C314 C315 C311 -61.69(11) . . . . ?
Cr30 C314 C315 C320 120.76(16) . . . . ?
C301 C302 C303 Cr30 -61.77(11) . . . . ?
C301 C302 C303 C304 -0.41(18) . . . . ?
C301 C302 C303 C308 177.81(16) . . . . ?
C302 C301 C305 Cr30 61.86(12) . . . . ?
C302 C301 C305 C304 0.16(19) . . . . ?
C302 C301 C305 C310 -179.34(17) . . . . ?
C302 C303 C304 Cr30 -61.96(11) . . . . ?
C302 C303 C304 C305 0.50(18) . . . . ?
C302 C303 C304 C309 -178.74(16) . . . . ?
C303 C304 C305 Cr30 -62.82(11) . . . . ?
C303 C304 C305 C301 -0.41(18) . . . . ?
C303 C304 C305 C310 179.09(16) . . . . ?
C305 C301 C302 Cr30 -61.44(12) . . . . ?
C305 C301 C302 C303 0.15(19) . . . . ?
C305 C301 C302 C307 178.59(16) . . . . ?
C306 C301 C302 Cr30 120.55(19) . . . . ?
C306 C301 C302 C303 -177.85(17) . . . . ?
C306 C301 C302 C307 0.6(3) . . . . ?
C306 C301 C305 Cr30 -120.16(19) . . . . ?
C306 C301 C305 C304 178.14(17) . . . . ?
C306 C301 C305 C310 -1.4(3) . . . . ?
C307 C302 C303 Cr30 119.79(18) . . . . ?
C307 C302 C303 C304 -178.84(16) . . . . ?
C307 C302 C303 C308 -0.6(3) . . . . ?
C308 C303 C304 Cr30 119.86(17) . . . . ?
C308 C303 C304 C305 -177.68(16) . . . . ?
C308 C303 C304 C309 3.1(3) . . . . ?
C309 C304 C305 Cr30 116.44(17) . . . . ?
C309 C304 C305 C301 178.85(16) . . . . ?
C309 C304 C305 C310 -1.7(3) . . . . ?
C311 C312 C313 Cr30 61.86(11) . . . . ?
C311 C312 C313 C314 -0.77(17) . . . . ?
C311 C312 C313 C318 178.51(15) . . . . ?
C312 C311 C315 Cr30 -61.80(11) . . . . ?
C312 C311 C315 C314 -0.17(17) . . . . ?
C312 C311 C315 C320 177.39(15) . . . . ?
C312 C313 C314 Cr30 62.59(11) . . . . ?
C312 C313 C314 C315 0.66(18) . . . . ?
C312 C313 C314 C319 -178.50(16) . . . . ?
C313 C314 C315 Cr30 61.39(11) . . . . ?
C313 C314 C315 C311 -0.30(17) . . . . ?
C313 C314 C315 C320 -177.85(15) . . . . ?
C315 C311 C312 Cr30 62.02(11) . . . . ?
C315 C311 C312 C313 0.58(17) . . . . ?
C315 C311 C312 C317 -177.85(16) . . . . ?
C316 C311 C312 Cr30 -119.12(16) . . . . ?
C316 C311 C312 C313 179.44(15) . . . . ?
C316 C311 C312 C317 1.0(3) . . . . ?
C316 C311 C315 Cr30 119.32(16) . . . . ?
C316 C311 C315 C314 -179.05(15) . . . . ?
C316 C311 C315 C320 -1.5(3) . . . . ?
C317 C312 C313 Cr30 -119.68(16) . . . . ?
C317 C312 C313 C314 177.70(15) . . . . ?
C317 C312 C313 C318 -3.0(3) . . . . ?
C318 C313 C314 Cr30 -116.67(17) . . . . ?
C318 C313 C314 C315 -178.60(15) . . . . ?
C318 C313 C314 C319 2.2(3) . . . . ?
C319 C314 C315 Cr30 -119.45(17) . . . . ?
C319 C314 C315 C311 178.85(16) . . . . ?
C319 C314 C315 C320 1.3(3) . . . . ?
Cl1 C401 C402 Cl40 -1.5(2) . . . . ?
Cl1 C401 C402 C403 179.62(13) . . . . ?
Cl1 C401 C406 C405 -179.17(14) . . . . ?
Cl40 C402 C403 C404 -179.46(13) . . . . ?
C401 C402 C403 C404 -0.5(2) . . . . ?
C402 C401 C406 C405 0.5(3) . . . . ?
C402 C403 C404 C405 0.6(3) . . . . ?
C403 C404 C405 C406 -0.2(3) . . . . ?
C404 C405 C406 C401 -0.4(3) . . . . ?
C406 C401 C402 Cl40 178.91(14) . . . . ?
C406 C401 C402 C403 0.0(3) . . . . ?

loop_
_exptl_oxdiff_crystal_face_indexfrac_h
_exptl_oxdiff_crystal_face_indexfrac_k
_exptl_oxdiff_crystal_face_indexfrac_l
_exptl_oxdiff_crystal_face_x
_exptl_oxdiff_crystal_face_y
_exptl_oxdiff_crystal_face_z
0.9987 -0.0002 -0.9986 -0.0171 -0.0432 -0.0259
-0.9987 0.0002 0.9986 0.0171 0.0432 0.0259
1.9974 -0.9993 1.9973 -0.0243 -0.0705 0.0952
-1.9974 0.9993 -1.9973 0.0243 0.0705 -0.0952
0.0002 0.9987 -0.0002 0.0331 -0.0072 -0.0099
-0.0002 -0.9987 0.0002 -0.0331 0.0072 0.0099
